data_1501858
loop_
_publ_author_name
'Paley, Robert S.'
'Laupheimer, Madeleine C.'
'Erskine, Nathaniel A. K.'
'Rablen, Paul R.'
'Pike, Robert D.'
'Jones, James S.'

_publ_section_title
;
 Diastereoselective spiroketalization: stereocontrol using an iron(0)
 tricarbonyl diene complex.
;
_journal_issue 1
_journal_name_full 'Organic letters'
_journal_page_first 58
_journal_page_last 61
_journal_paper_doi 10.1021/ol102472g
_journal_volume 13
_journal_year 2011
_chemical_absolute_configuration rm
_chemical_formula_moiety 'C21 H22 Fe O6 S'
_chemical_formula_sum 'C21 H22 Fe O6 S'
_chemical_formula_weight 458.30
_chemical_name_systematic
; 
 ? 
;
_space_group_IT_number 19
_symmetry_cell_setting orthorhombic
_symmetry_space_group_name_Hall 'P 2ac 2ab'
_symmetry_space_group_name_H-M 'P 21 21 21'
_atom_sites_solution_hydrogens geom
_atom_sites_solution_primary direct
_atom_sites_solution_secondary difmap
_audit_creation_method SHELXL-97
_cell_angle_alpha 90.00
_cell_angle_beta 90.00
_cell_angle_gamma 90.00
_cell_formula_units_Z 4
_cell_length_a 6.12750(10)
_cell_length_b 9.75030(10)
_cell_length_c 35.2888(5)
_cell_measurement_reflns_used 9984
_cell_measurement_temperature 100(2)
_cell_measurement_theta_max 67.45
_cell_measurement_theta_min 2.50
_cell_volume 2108.33(5)
_computing_cell_refinement 'SAINTPLUS (Bruker AXS, 2004)'
_computing_data_collection 'APEX2 (Bruker AXS, 2004)'
_computing_data_reduction SAINTPLUS
_computing_molecular_graphics 'ORTEP3 (Farrugia, 1997)'
_computing_publication_material 'SHELXL97 (Sheldrick, 1997)'
_computing_structure_refinement 'XSHELL (Bruker, 2004)'
_computing_structure_solution 'SHELXS97 (Sheldrick, 1997)'
_diffrn_ambient_temperature 100(2)
_diffrn_measured_fraction_theta_full 0.971
_diffrn_measured_fraction_theta_max 0.971
_diffrn_measurement_device_type 'Bruker SMART Apex II CCD'
_diffrn_measurement_method '\w and \y'
_diffrn_radiation_monochromator graphite
_diffrn_radiation_source 'fine-focus sealed tube'
_diffrn_radiation_type CuK\a
_diffrn_radiation_wavelength 1.54178
_diffrn_reflns_av_R_equivalents 0.0332
_diffrn_reflns_av_sigmaI/netI 0.0390
_diffrn_reflns_limit_h_max 5
_diffrn_reflns_limit_h_min -6
_diffrn_reflns_limit_k_max 11
_diffrn_reflns_limit_k_min -11
_diffrn_reflns_limit_l_max 41
_diffrn_reflns_limit_l_min -41
_diffrn_reflns_number 21515
_diffrn_reflns_theta_full 66.99
_diffrn_reflns_theta_max 66.99
_diffrn_reflns_theta_min 2.50
_diffrn_standards_number 0
_exptl_absorpt_coefficient_mu 6.962
_exptl_absorpt_correction_T_max 0.3267
_exptl_absorpt_correction_T_min 0.2486
_exptl_absorpt_correction_type numerical
_exptl_absorpt_process_details 'SADABS (Sheldrick, 2004)'
_exptl_crystal_colour yellow
_exptl_crystal_density_diffrn 1.444
_exptl_crystal_density_method 'not measured'
_exptl_crystal_description block
_exptl_crystal_F_000 952
_exptl_crystal_size_max 0.28
_exptl_crystal_size_mid 0.27
_exptl_crystal_size_min 0.21
_refine_diff_density_max 0.267
_refine_diff_density_min -0.285
_refine_diff_density_rms 0.036
_refine_ls_abs_structure_details 'Flack H D (1983), Acta Cryst. A39, 876-881'
_refine_ls_abs_structure_Flack 0.009(4)
_refine_ls_extinction_method none
_refine_ls_goodness_of_fit_ref 1.022
_refine_ls_hydrogen_treatment mixed
_refine_ls_matrix_type full
_refine_ls_number_parameters 271
_refine_ls_number_reflns 3551
_refine_ls_number_restraints 0
_refine_ls_restrained_S_all 1.022
_refine_ls_R_factor_all 0.0307
_refine_ls_R_factor_gt 0.0272
_refine_ls_shift/su_max 0.001
_refine_ls_shift/su_mean 0.000
_refine_ls_structure_factor_coef Fsqd
_refine_ls_weighting_details 'calc w=1/[\s^2^(Fo^2^)+(0.0346P)^2^+0.0000P] where P=(Fo^2^+2Fc^2^)/3'
_refine_ls_weighting_scheme calc
_refine_ls_wR_factor_gt 0.0656
_refine_ls_wR_factor_ref 0.0667
_reflns_number_gt 3277
_reflns_number_total 3551
_reflns_threshold_expression >2sigma(I)
_cod_data_source_file ol102472g_si_005.cif
_cod_data_source_block p2(1)2(1)2(1)_(18b)
_cod_original_sg_symbol_H-M P2(1)2(1)2(1)
_cod_database_code 1501858

loop_
_symmetry_equiv_pos_as_xyz
'x, y, z'
'-x+1/2, -y, z+1/2'
'-x, y+1/2, -z+1/2'
'x+1/2, -y+1/2, -z'

loop_
_atom_site_label
_atom_site_type_symbol
_atom_site_fract_x
_atom_site_fract_y
_atom_site_fract_z
_atom_site_U_iso_or_equiv
_atom_site_adp_type
_atom_site_occupancy
_atom_site_symmetry_multiplicity
_atom_site_calc_flag
_atom_site_refinement_flags
Fe1 Fe 0.04140(6) 0.67933(3) 0.916345(9) 0.03652(10) Uani 1 1 d .
S1 S -0.08594(15) 0.76763(8) 0.826471(19) 0.0666(2) Uani 1 1 d .
O1 O -0.2041(4) 0.9353(2) 0.92563(7) 0.0877(8) Uani 1 1 d .
O2 O 0.3215(4) 0.7224(2) 0.98219(6) 0.0777(7) Uani 1 1 d .
O3 O -0.3192(3) 0.5373(2) 0.95410(6) 0.0689(5) Uani 1 1 d .
O4 O 0.3304(3) 0.27598(15) 0.89607(4) 0.0425(4) Uani 1 1 d .
O5 O -0.0419(3) 0.31159(16) 0.90861(4) 0.0455(4) Uani 1 1 d .
O6 O -0.1019(5) 0.9136(2) 0.83804(6) 0.0989(10) Uani 1 1 d .
C1 C -0.1105(4) 0.8367(3) 0.92060(8) 0.0551(6) Uani 1 1 d .
C2 C 0.2131(4) 0.7043(2) 0.95696(7) 0.0466(6) Uani 1 1 d .
C3 C -0.1787(4) 0.5892(2) 0.93860(7) 0.0452(6) Uani 1 1 d .
C4 C 0.3285(5) 0.1332(2) 0.90717(7) 0.0549(7) Uani 1 1 d .
H4A H 0.4383 0.0835 0.8929 0.066 Uiso 1 1 calc R
H4B H 0.1872 0.0935 0.9014 0.066 Uiso 1 1 calc R
C5 C 0.3738(5) 0.1188(3) 0.94904(7) 0.0580(7) Uani 1 1 d .
H5A H 0.3673 0.0228 0.9562 0.070 Uiso 1 1 calc R
H5B H 0.5192 0.1525 0.9546 0.070 Uiso 1 1 calc R
C6 C 0.2072(5) 0.1994(2) 0.97155(7) 0.0502(6) Uani 1 1 d .
H6A H 0.2430 0.1956 0.9983 0.060 Uiso 1 1 calc R
H6B H 0.0635 0.1597 0.9681 0.060 Uiso 1 1 calc R
C7 C 0.2067(4) 0.3485(2) 0.95817(6) 0.0386(5) Uani 1 1 d .
H7A H 0.0910 0.3981 0.9710 0.046 Uiso 1 1 calc R
H7B H 0.3444 0.3913 0.9648 0.046 Uiso 1 1 calc R
C8 C 0.1732(3) 0.35769(19) 0.91565(6) 0.0350(5) Uani 1 1 d .
C9 C -0.0973(4) 0.3120(3) 0.86942(7) 0.0554(6) Uani 1 1 d .
H9A H -0.2375 0.2675 0.8660 0.066 Uiso 1 1 calc R
H9B H 0.0109 0.2601 0.8554 0.066 Uiso 1 1 calc R
C10 C -0.1086(4) 0.4565(3) 0.85377(7) 0.0509(6) Uani 1 1 d .
H10A H -0.2498 0.4959 0.8597 0.061 Uiso 1 1 calc R
H10B H -0.0943 0.4534 0.8264 0.061 Uiso 1 1 calc R
C11 C 0.0705(4) 0.5469(2) 0.87016(6) 0.0379(5) Uani 1 1 d .
C12 C 0.2104(4) 0.49891(19) 0.89896(6) 0.0342(5) Uani 1 1 d .
H12 H 0.3245 0.5534 0.9076 0.041 Uiso 1 1 calc R
C13 C 0.0992(4) 0.6867(2) 0.85983(6) 0.0455(6) Uani 1 1 d .
C14 C 0.2633(5) 0.7645(3) 0.87864(8) 0.0487(6) Uani 1 1 d .
C15 C 0.1018(5) 0.7622(3) 0.78740(7) 0.0581(8) Uani 1 1 d .
C16 C 0.0742(6) 0.6662(3) 0.75919(7) 0.0662(8) Uani 1 1 d .
H16 H -0.0413 0.6045 0.7602 0.079 Uiso 1 1 calc R
C17 C 0.2208(7) 0.6630(4) 0.72939(8) 0.0777(10) Uani 1 1 d .
H17 H 0.2010 0.5993 0.7101 0.093 Uiso 1 1 calc R
C18 C 0.3941(6) 0.7511(4) 0.72756(8) 0.0765(10) Uani 1 1 d .
C19 C 0.4144(7) 0.8477(4) 0.75565(9) 0.0972(13) Uani 1 1 d .
H19 H 0.5288 0.9102 0.7545 0.117 Uiso 1 1 calc R
C20 C 0.2705(8) 0.8544(4) 0.78541(9) 0.0932(13) Uani 1 1 d .
H20 H 0.2873 0.9210 0.8041 0.112 Uiso 1 1 calc R
C21 C 0.5592(7) 0.7448(5) 0.69590(10) 0.1199(17) Uani 1 1 d .
H21A H 0.5148 0.6771 0.6777 0.180 Uiso 1 1 calc R
H21B H 0.6993 0.7206 0.7061 0.180 Uiso 1 1 calc R
H21C H 0.5684 0.8328 0.6838 0.180 Uiso 1 1 calc R
H14A H 0.249(5) 0.857(3) 0.8749(8) 0.060(8) Uiso 1 1 d .
H14B H 0.410(5) 0.736(3) 0.8824(7) 0.049(7) Uiso 1 1 d .

loop_
_atom_site_aniso_label
_atom_site_aniso_U_11
_atom_site_aniso_U_22
_atom_site_aniso_U_33
_atom_site_aniso_U_23
_atom_site_aniso_U_13
_atom_site_aniso_U_12
Fe1 0.03779(19) 0.03154(16) 0.04023(17) -0.00179(14) 0.00191(15) 0.00416(14)
S1 0.0819(6) 0.0637(4) 0.0541(4) 0.0181(3) -0.0020(4) 0.0224(4)
O1 0.0985(19) 0.0572(12) 0.1076(18) -0.0006(12) 0.0221(14) 0.0401(13)
O2 0.0675(14) 0.0963(16) 0.0694(13) -0.0326(11) -0.0235(12) 0.0137(12)
O3 0.0444(13) 0.0720(13) 0.0904(14) 0.0033(11) 0.0199(11) -0.0054(10)
O4 0.0501(10) 0.0298(7) 0.0477(9) -0.0002(6) 0.0100(7) 0.0052(7)
O5 0.0415(9) 0.0461(8) 0.0488(9) 0.0050(7) -0.0039(7) -0.0098(8)
O6 0.167(3) 0.0638(13) 0.0655(13) 0.0149(10) 0.0057(15) 0.0583(16)
C1 0.0537(17) 0.0472(14) 0.0642(16) -0.0027(13) 0.0075(12) 0.0092(12)
C2 0.0418(15) 0.0426(13) 0.0553(15) -0.0105(11) 0.0033(11) 0.0046(11)
C3 0.0416(16) 0.0423(13) 0.0516(14) -0.0033(11) -0.0003(11) 0.0074(11)
C4 0.0720(19) 0.0262(11) 0.0663(17) -0.0008(10) 0.0109(14) 0.0095(11)
C5 0.0663(19) 0.0379(13) 0.0698(17) 0.0138(12) 0.0071(14) 0.0139(12)
C6 0.0586(16) 0.0420(13) 0.0500(13) 0.0123(11) 0.0052(11) 0.0028(12)
C7 0.0397(13) 0.0359(12) 0.0403(11) 0.0025(9) 0.0012(9) 0.0019(9)
C8 0.0343(13) 0.0300(10) 0.0406(11) -0.0023(9) 0.0010(10) 0.0011(8)
C9 0.0546(17) 0.0520(14) 0.0596(15) -0.0032(12) -0.0179(12) -0.0123(13)
C10 0.0553(18) 0.0537(15) 0.0437(13) -0.0038(11) -0.0149(11) -0.0010(12)
C11 0.0453(14) 0.0346(11) 0.0337(10) -0.0015(9) 0.0023(9) 0.0019(10)
C12 0.0424(14) 0.0264(11) 0.0337(11) -0.0046(8) 0.0011(9) -0.0017(8)
C13 0.0602(16) 0.0375(12) 0.0387(11) 0.0040(10) 0.0036(10) 0.0066(12)
C14 0.0591(19) 0.0325(13) 0.0546(15) 0.0037(11) 0.0114(12) -0.0010(11)
C15 0.084(2) 0.0469(14) 0.0437(13) 0.0083(11) -0.0070(13) 0.0011(13)
C16 0.087(2) 0.0623(17) 0.0492(14) 0.0037(12) -0.0198(14) -0.0043(17)
C17 0.108(3) 0.081(2) 0.0439(15) -0.0082(15) -0.0181(17) 0.014(2)
C18 0.083(3) 0.104(3) 0.0422(15) 0.0174(16) -0.0102(15) 0.018(2)
C19 0.122(3) 0.112(3) 0.0580(19) 0.0084(18) -0.002(2) -0.047(3)
C20 0.147(4) 0.080(2) 0.0533(17) -0.0064(16) 0.009(2) -0.043(3)
C21 0.098(3) 0.203(5) 0.059(2) 0.033(2) 0.003(2) 0.043(3)

loop_
_atom_type_symbol
_atom_type_description
_atom_type_scat_dispersion_real
_atom_type_scat_dispersion_imag
_atom_type_scat_source
C C 0.0181 0.0091 'International Tables Vol C Tables 4.2.6.8 and 6.1.1.4'
H H 0.0000 0.0000 'International Tables Vol C Tables 4.2.6.8 and 6.1.1.4'
O O 0.0492 0.0322 'International Tables Vol C Tables 4.2.6.8 and 6.1.1.4'
S S 0.3331 0.5567 'International Tables Vol C Tables 4.2.6.8 and 6.1.1.4'
Fe Fe -1.1336 3.1974 'International Tables Vol C Tables 4.2.6.8 and 6.1.1.4'

loop_
_geom_angle_atom_site_label_1
_geom_angle_atom_site_label_2
_geom_angle_atom_site_label_3
_geom_angle
C3 Fe1 C2 99.08(11)
C3 Fe1 C1 89.57(12)
C2 Fe1 C1 96.93(12)
C3 Fe1 C13 125.48(11)
C2 Fe1 C13 132.73(12)
C1 Fe1 C13 98.18(11)
C3 Fe1 C14 166.08(12)
C2 Fe1 C14 94.21(12)
C1 Fe1 C14 92.92(12)
C13 Fe1 C14 40.60(11)
C3 Fe1 C11 95.93(10)
C2 Fe1 C11 131.13(10)
C1 Fe1 C11 129.51(11)
C13 Fe1 C11 40.39(9)
C14 Fe1 C11 72.00(10)
C3 Fe1 C12 94.99(10)
C2 Fe1 C12 93.27(10)
C1 Fe1 C12 168.03(10)
C13 Fe1 C12 70.19(9)
C14 Fe1 C12 80.07(10)
C11 Fe1 C12 39.03(8)
O6 S1 C15 106.37(14)
O6 S1 C13 106.25(13)
C15 S1 C13 94.86(12)
C8 O4 C4 113.61(18)
C8 O5 C9 113.07(18)
O1 C1 Fe1 175.8(3)
O2 C2 Fe1 178.7(3)
O3 C3 Fe1 176.4(2)
O4 C4 C5 110.6(2)
O4 C4 H4A 109.5
C5 C4 H4A 109.5
O4 C4 H4B 109.5
C5 C4 H4B 109.5
H4A C4 H4B 108.1
C6 C5 C4 110.0(2)
C6 C5 H5A 109.7
C4 C5 H5A 109.7
C6 C5 H5B 109.7
C4 C5 H5B 109.7
H5A C5 H5B 108.2
C5 C6 C7 109.5(2)
C5 C6 H6A 109.8
C7 C6 H6A 109.8
C5 C6 H6B 109.8
C7 C6 H6B 109.8
H6A C6 H6B 108.2
C8 C7 C6 111.22(18)
C8 C7 H7A 109.4
C6 C7 H7A 109.4
C8 C7 H7B 109.4
C6 C7 H7B 109.4
H7A C7 H7B 108.0
O5 C8 O4 111.48(16)
O5 C8 C12 111.14(18)
O4 C8 C12 102.56(17)
O5 C8 C7 106.33(18)
O4 C8 C7 110.75(17)
C12 C8 C7 114.69(17)
O5 C9 C10 111.6(2)
O5 C9 H9A 109.3
C10 C9 H9A 109.3
O5 C9 H9B 109.3
C10 C9 H9B 109.3
H9A C9 H9B 108.0
C9 C10 C11 111.6(2)
C9 C10 H10A 109.3
C11 C10 H10A 109.3
C9 C10 H10B 109.3
C11 C10 H10B 109.3
H10A C10 H10B 108.0
C12 C11 C13 115.3(2)
C12 C11 C10 121.32(19)
C13 C11 C10 123.2(2)
C12 C11 Fe1 72.19(12)
C13 C11 Fe1 67.53(12)
C10 C11 Fe1 126.42(17)
C11 C12 C8 119.4(2)
C11 C12 Fe1 68.77(12)
C8 C12 Fe1 124.42(15)
C11 C12 H12 120.3
C8 C12 H12 120.3
Fe1 C12 H12 78.4
C11 C13 C14 118.6(2)
C11 C13 S1 120.37(19)
C14 C13 S1 120.78(19)
C11 C13 Fe1 72.07(12)
C14 C13 Fe1 71.55(14)
S1 C13 Fe1 122.97(13)
C13 C14 Fe1 67.85(14)
C13 C14 H14A 113.0(18)
Fe1 C14 H14A 115.1(18)
C13 C14 H14B 125.1(16)
Fe1 C14 H14B 114.2(16)
H14A C14 H14B 114(2)
C20 C15 C16 120.1(3)
C20 C15 S1 120.2(2)
C16 C15 S1 119.8(2)
C15 C16 C17 119.0(3)
C15 C16 H16 120.5
C17 C16 H16 120.5
C18 C17 C16 121.7(3)
C18 C17 H17 119.1
C16 C17 H17 119.1
C17 C18 C19 117.9(3)
C17 C18 C21 122.0(4)
C19 C18 C21 120.1(4)
C20 C19 C18 121.8(4)
C20 C19 H19 119.1
C18 C19 H19 119.1
C15 C20 C19 119.5(3)
C15 C20 H20 120.3
C19 C20 H20 120.3
C18 C21 H21A 109.5
C18 C21 H21B 109.5
H21A C21 H21B 109.5
C18 C21 H21C 109.5
H21A C21 H21C 109.5
H21B C21 H21C 109.5

loop_
_geom_bond_atom_site_label_1
_geom_bond_atom_site_label_2
_geom_bond_distance
Fe1 C3 1.791(3)
Fe1 C2 1.795(3)
Fe1 C1 1.801(2)
Fe1 C13 2.027(2)
Fe1 C14 2.076(3)
Fe1 C11 2.087(2)
Fe1 C12 2.131(2)
S1 O6 1.484(2)
S1 C15 1.796(3)
S1 C13 1.815(2)
O1 C1 1.133(3)
O2 C2 1.124(3)
O3 C3 1.138(3)
O4 C8 1.428(3)
O4 C4 1.446(3)
O5 C8 1.415(3)
O5 C9 1.424(3)
C4 C5 1.510(4)
C4 H4A 0.9700
C4 H4B 0.9700
C5 C6 1.514(4)
C5 H5A 0.9700
C5 H5B 0.9700
C6 C7 1.528(3)
C6 H6A 0.9700
C6 H6B 0.9700
C7 C8 1.517(3)
C7 H7A 0.9700
C7 H7B 0.9700
C8 C12 1.515(3)
C9 C10 1.514(4)
C9 H9A 0.9700
C9 H9B 0.9700
C10 C11 1.522(3)
C10 H10A 0.9700
C10 H10B 0.9700
C11 C12 1.410(3)
C11 C13 1.421(3)
C12 H12 0.9300
C13 C14 1.424(4)
C14 H14A 0.92(3)
C14 H14B 0.95(3)
C15 C20 1.372(5)
C15 C16 1.377(4)
C16 C17 1.384(5)
C16 H16 0.9300
C17 C18 1.367(5)
C17 H17 0.9300
C18 C19 1.373(5)
C18 C21 1.508(5)
C19 C20 1.373(5)
C19 H19 0.9300
C20 H20 0.9300
C21 H21A 0.9600
C21 H21B 0.9600
C21 H21C 0.9600

loop_
_geom_torsion_atom_site_label_1
_geom_torsion_atom_site_label_2
_geom_torsion_atom_site_label_3
_geom_torsion_atom_site_label_4
_geom_torsion
C3 Fe1 C1 O1 69(4)
C2 Fe1 C1 O1 -30(4)
C13 Fe1 C1 O1 -165(4)
C14 Fe1 C1 O1 -125(4)
C11 Fe1 C1 O1 166(4)
C12 Fe1 C1 O1 -178(3)
C3 Fe1 C2 O2 -137(11)
C1 Fe1 C2 O2 -47(11)
C13 Fe1 C2 O2 61(11)
C14 Fe1 C2 O2 47(11)
C11 Fe1 C2 O2 116(11)
C12 Fe1 C2 O2 127(11)
C2 Fe1 C3 O3 53(4)
C1 Fe1 C3 O3 -44(4)
C13 Fe1 C3 O3 -144(4)
C14 Fe1 C3 O3 -145(4)
C11 Fe1 C3 O3 -174(4)
C12 Fe1 C3 O3 147(4)
C8 O4 C4 C5 -59.2(3)
O4 C4 C5 C6 57.5(3)
C4 C5 C6 C7 -55.3(3)
C5 C6 C7 C8 53.9(3)
C9 O5 C8 O4 -58.2(2)
C9 O5 C8 C12 55.5(2)
C9 O5 C8 C7 -179.03(18)
C4 O4 C8 O5 -61.1(3)
C4 O4 C8 C12 179.9(2)
C4 O4 C8 C7 57.1(2)
C6 C7 C8 O5 67.1(2)
C6 C7 C8 O4 -54.1(3)
C6 C7 C8 C12 -169.62(19)
C8 O5 C9 C10 -67.1(3)
O5 C9 C10 C11 38.8(3)
C9 C10 C11 C12 -5.6(3)
C9 C10 C11 C13 179.0(2)
C9 C10 C11 Fe1 -95.8(2)
C3 Fe1 C11 C12 -90.62(15)
C2 Fe1 C11 C12 16.9(2)
C1 Fe1 C11 C12 175.03(15)
C13 Fe1 C11 C12 128.3(2)
C14 Fe1 C11 C12 96.48(16)
C3 Fe1 C11 C13 141.12(16)
C2 Fe1 C11 C13 -111.34(18)
C1 Fe1 C11 C13 46.8(2)
C14 Fe1 C11 C13 -31.77(16)
C12 Fe1 C11 C13 -128.3(2)
C3 Fe1 C11 C10 25.6(2)
C2 Fe1 C11 C10 133.1(2)
C1 Fe1 C11 C10 -68.8(2)
C13 Fe1 C11 C10 -115.5(3)
C14 Fe1 C11 C10 -147.3(2)
C12 Fe1 C11 C10 116.2(2)
C13 C11 C12 C8 171.90(19)
C10 C11 C12 C8 -3.8(3)
Fe1 C11 C12 C8 118.50(19)
C13 C11 C12 Fe1 53.40(17)
C10 C11 C12 Fe1 -122.3(2)
O5 C8 C12 C11 -19.8(3)
O4 C8 C12 C11 99.5(2)
C7 C8 C12 C11 -140.4(2)
O5 C8 C12 Fe1 63.5(2)
O4 C8 C12 Fe1 -177.30(14)
C7 C8 C12 Fe1 -57.2(3)
C3 Fe1 C12 C11 93.26(15)
C2 Fe1 C12 C11 -167.32(15)
C1 Fe1 C12 C11 -18.8(6)
C13 Fe1 C12 C11 -32.74(14)
C14 Fe1 C12 C11 -73.61(15)
C3 Fe1 C12 C8 -18.6(2)
C2 Fe1 C12 C8 80.8(2)
C1 Fe1 C12 C8 -130.6(5)
C13 Fe1 C12 C8 -144.6(2)
C14 Fe1 C12 C8 174.5(2)
C11 Fe1 C12 C8 -111.8(2)
C12 C11 C13 C14 0.5(3)
C10 C11 C13 C14 176.1(2)
Fe1 C11 C13 C14 56.3(2)
C12 C11 C13 S1 -174.07(16)
C10 C11 C13 S1 1.6(3)
Fe1 C11 C13 S1 -118.26(17)
C12 C11 C13 Fe1 -55.81(17)
C10 C11 C13 Fe1 119.8(2)
O6 S1 C13 C11 147.6(2)
C15 S1 C13 C11 -103.8(2)
O6 S1 C13 C14 -26.8(2)
C15 S1 C13 C14 81.8(2)
O6 S1 C13 Fe1 60.2(2)
C15 S1 C13 Fe1 168.78(16)
C3 Fe1 C13 C11 -50.06(19)
C2 Fe1 C13 C11 107.22(17)
C1 Fe1 C13 C11 -145.39(16)
C14 Fe1 C13 C11 129.7(2)
C12 Fe1 C13 C11 31.71(14)
C3 Fe1 C13 C14 -179.75(16)
C2 Fe1 C13 C14 -22.5(2)
C1 Fe1 C13 C14 84.92(17)
C11 Fe1 C13 C14 -129.7(2)
C12 Fe1 C13 C14 -97.98(16)
C3 Fe1 C13 S1 65.00(19)
C2 Fe1 C13 S1 -137.72(15)
C1 Fe1 C13 S1 -30.34(18)
C14 Fe1 C13 S1 -115.3(2)
C11 Fe1 C13 S1 115.1(2)
C12 Fe1 C13 S1 146.77(18)
C11 C13 C14 Fe1 -56.5(2)
S1 C13 C14 Fe1 117.97(17)
C3 Fe1 C14 C13 0.9(6)
C2 Fe1 C14 C13 163.65(15)
C1 Fe1 C14 C13 -99.17(17)
C11 Fe1 C14 C13 31.62(14)
C12 Fe1 C14 C13 71.06(15)
O6 S1 C15 C20 31.6(3)
C13 S1 C15 C20 -76.9(3)
O6 S1 C15 C16 -147.6(2)
C13 S1 C15 C16 103.9(2)
C20 C15 C16 C17 1.1(4)
S1 C15 C16 C17 -179.7(2)
C15 C16 C17 C18 1.1(5)
C16 C17 C18 C19 -2.5(5)
C16 C17 C18 C21 177.7(3)
C17 C18 C19 C20 1.9(6)
C21 C18 C19 C20 -178.4(4)
C16 C15 C20 C19 -1.7(5)
S1 C15 C20 C19 179.1(3)
C18 C19 C20 C15 0.2(6)
